data_4020849
loop_
_publ_author_name
'Ho-Kee Yim'
'Henry N. C. Wong'

_publ_section_title
;
 Diastereoselective Addition Reactions of Furyl Sulfonylimine
 Using Chiral Boronates as Auxiliary: Application to the Enantioselective
 Synthesis of 2,3-Disubstituted Furyl Sulfonylamides
;
_journal_name_full 'Journal of Organic Chemistry'
_journal_page_first 2892
_journal_page_last 2895
_journal_paper_doi 10.1021/jo030385e
_journal_volume 69
_journal_year 2004
_chemical_formula_sum 'C46 H50 B N O7 S Si'
_chemical_formula_weight 799.83
_space_group_IT_number 79
_symmetry_cell_setting tetragonal
_symmetry_space_group_name_Hall 'I 4'
_symmetry_space_group_name_H-M 'I 4'
_cell_angle_alpha 90.00
_cell_angle_beta 90.00
_cell_angle_gamma 90.00
_cell_formula_units_Z 8
_cell_length_a 31.2194(16)
_cell_length_b 31.2194(16)
_cell_length_c 9.9530(7)
_cell_measurement_temperature 293(2)
_cell_volume 9700.7(10)
_diffrn_ambient_temperature 293(2)
_exptl_crystal_density_diffrn 1.095
_cod_depositor_comments
;
The following automatic conversions were performed:
'_symmetry_cell_setting' value 'TETRAGONAL' changed to 'tetragonal'
according to '/home/saulius/struct/CIF-dictionaries/cif_core.dic'
dictionary named 'cif_core.dic' version 2.4.1 from 2010-06-29.

Automatic conversion script
Id: cif_fix_enum 1527 2010-12-29 10:47:43Z saulius 
;
_cod_database_code 4020849

loop_
_symmetry_equiv_pos_as_xyz
'x, y, z'
'-x, -y, z'
'-y, x, z'
'y, -x, z'
'x+1/2, y+1/2, z+1/2'
'-x+1/2, -y+1/2, z+1/2'
'-y+1/2, x+1/2, z+1/2'
'y+1/2, -x+1/2, z+1/2'

loop_
_atom_site_label
_atom_site_type_symbol
_atom_site_fract_x
_atom_site_fract_y
_atom_site_fract_z
_atom_site_U_iso_or_equiv
_atom_site_adp_type
_atom_site_occupancy
_atom_site_symmetry_multiplicity
_atom_site_calc_flag
_atom_site_refinement_flags
_atom_site_disorder_assembly
_atom_site_disorder_group
Si1 Si 0.67154(6) 0.34753(6) 0.6654(3) 0.0860(7) Uani 1 1 d . . .
N1 N 0.55430(14) 0.39364(14) 0.5057(5) 0.0510(12) Uani 1 1 d . . .
H1A H 0.5590 0.4170 0.4624 0.061 Uiso 1 1 calc R . .
B1 B 0.5969(2) 0.2701(2) 0.3365(7) 0.0515(17) Uani 1 1 d . . .
S1 S 0.50795(5) 0.38599(5) 0.56651(17) 0.0536(4) Uani 1 1 d . . .
C1 C 0.5107(2) 0.3851(2) 0.7418(7) 0.0564(16) Uani 1 1 d . . .
C2 C 0.4960(2) 0.3507(2) 0.8130(8) 0.077(2) Uani 1 1 d . . .
H2A H 0.4855 0.3266 0.7686 0.092 Uiso 1 1 calc R . .
C3 C 0.4969(3) 0.3519(3) 0.9505(10) 0.099(3) Uani 1 1 d . . .
H3A H 0.4860 0.3286 0.9979 0.118 Uiso 1 1 calc R . .
C4 C 0.5130(3) 0.3854(3) 1.0206(9) 0.084(2) Uani 1 1 d . . .
C5 C 0.5281(2) 0.4195(3) 0.9496(9) 0.085(2) Uani 1 1 d . . .
H5A H 0.5395 0.4428 0.9956 0.101 Uiso 1 1 calc R . .
C6 C 0.5269(2) 0.4203(2) 0.8108(7) 0.072(2) Uani 1 1 d . . .
H6A H 0.5367 0.4441 0.7640 0.087 Uiso 1 1 calc R . .
C7 C 0.5124(3) 0.3866(3) 1.1756(9) 0.119(3) Uani 1 1 d . . .
H7A H 0.5006 0.3603 1.2094 0.179 Uiso 1 1 calc R . .
H7B H 0.4952 0.4103 1.2054 0.179 Uiso 1 1 calc R . .
H7C H 0.5411 0.3900 1.2086 0.179 Uiso 1 1 calc R . .
C8 C 0.59003(18) 0.36231(18) 0.5200(6) 0.0506(15) Uani 1 1 d . . .
H8A H 0.5787 0.3361 0.5608 0.061 Uiso 1 1 calc R . .
C9 C 0.6247(2) 0.3807(2) 0.6131(7) 0.069(2) Uani 1 1 d . . .
H9A H 0.6105 0.3902 0.6945 0.083 Uiso 1 1 calc R . .
H9B H 0.6360 0.4062 0.5697 0.083 Uiso 1 1 calc R . .
C10 C 0.7060(3) 0.3378(4) 0.5164(14) 0.152(5) Uani 1 1 d . . .
H10A H 0.7300 0.3204 0.5419 0.228 Uiso 1 1 calc R . .
H10B H 0.7160 0.3647 0.4818 0.228 Uiso 1 1 calc R . .
H10C H 0.6897 0.3233 0.4484 0.228 Uiso 1 1 calc R . .
C11 C 0.6563(3) 0.2930(3) 0.7194(16) 0.174(7) Uani 1 1 d . . .
H11A H 0.6816 0.2773 0.7435 0.261 Uiso 1 1 calc R . .
H11B H 0.6419 0.2786 0.6470 0.261 Uiso 1 1 calc R . .
H11C H 0.6376 0.2948 0.7956 0.261 Uiso 1 1 calc R . .
C12 C 0.7017(3) 0.3791(3) 0.7861(13) 0.128(4) Uani 1 1 d . . .
H12A H 0.7263 0.3631 0.8155 0.191 Uiso 1 1 calc R . .
H12B H 0.6839 0.3856 0.8619 0.191 Uiso 1 1 calc R . .
H12C H 0.7110 0.4052 0.7446 0.191 Uiso 1 1 calc R . .
C13 C 0.60627(18) 0.35171(19) 0.3826(7) 0.0538(15) Uani 1 1 d . . .
C14 C 0.60802(18) 0.31684(18) 0.3061(6) 0.0526(15) Uani 1 1 d . . .
C15 C 0.6271(2) 0.3312(3) 0.1783(8) 0.082(2) Uani 1 1 d . . .
H15 H 0.6325 0.3144 0.1030 0.098 Uiso 1 1 calc R . .
C16 C 0.6351(3) 0.3736(3) 0.1922(8) 0.092(3) Uani 1 1 d . . .
H16A H 0.6474 0.3910 0.1268 0.110 Uiso 1 1 calc R . .
C17 C 0.58017(18) 0.20853(17) 0.4489(6) 0.0486(14) Uani 1 1 d . . .
H17A H 0.6009 0.1943 0.5078 0.058 Uiso 1 1 calc R . .
C18 C 0.59123(19) 0.19800(18) 0.3023(6) 0.0530(15) Uani 1 1 d . . .
H18A H 0.5664 0.1844 0.2598 0.064 Uiso 1 1 calc R . .
C19 C 0.53400(18) 0.19534(18) 0.4928(6) 0.0530(15) Uani 1 1 d . . .
C20 C 0.5533(3) 0.1254(2) 0.5897(8) 0.087(2) Uani 1 1 d . . .
H20A H 0.5500 0.0954 0.5722 0.130 Uiso 1 1 calc R . .
H20B H 0.5406 0.1323 0.6749 0.130 Uiso 1 1 calc R . .
H20C H 0.5832 0.1325 0.5915 0.130 Uiso 1 1 calc R . .
C21 C 0.5007(2) 0.2115(2) 0.3928(7) 0.0594(17) Uani 1 1 d . . .
C22 C 0.4825(2) 0.1842(2) 0.2965(7) 0.0667(18) Uani 1 1 d . . .
H22A H 0.4908 0.1557 0.2915 0.080 Uiso 1 1 calc R . .
C23 C 0.4518(2) 0.2004(3) 0.2086(7) 0.077(2) Uani 1 1 d . . .
H23A H 0.4393 0.1824 0.1455 0.093 Uiso 1 1 calc R . .
C24 C 0.4396(2) 0.2430(3) 0.2140(8) 0.083(2) Uani 1 1 d . . .
H24A H 0.4189 0.2534 0.1551 0.100 Uiso 1 1 calc R . .
C25 C 0.4577(2) 0.2694(3) 0.3040(8) 0.078(2) Uani 1 1 d . . .
H25A H 0.4496 0.2981 0.3058 0.094 Uiso 1 1 calc R . .
C26 C 0.4889(2) 0.2544(2) 0.3965(7) 0.0649(18) Uani 1 1 d . . .
H26A H 0.5012 0.2730 0.4586 0.078 Uiso 1 1 calc R . .
C27 C 0.52271(19) 0.2090(2) 0.6350(7) 0.0591(16) Uani 1 1 d . . .
C28 C 0.5496(2) 0.2322(2) 0.7186(7) 0.0670(18) Uani 1 1 d . . .
H28A H 0.5765 0.2407 0.6881 0.080 Uiso 1 1 calc R . .
C29 C 0.5363(3) 0.2430(2) 0.8505(7) 0.076(2) Uani 1 1 d . . .
H29A H 0.5542 0.2594 0.9046 0.091 Uiso 1 1 calc R . .
C30 C 0.4990(3) 0.2302(3) 0.8978(8) 0.088(2) Uani 1 1 d . . .
H30A H 0.4919 0.2355 0.9870 0.106 Uiso 1 1 calc R . .
C31 C 0.4704(3) 0.2089(3) 0.8152(9) 0.099(3) Uani 1 1 d . . .
H31A H 0.4432 0.2021 0.8468 0.119 Uiso 1 1 calc R . .
C32 C 0.4821(2) 0.1977(3) 0.6853(8) 0.080(2) Uani 1 1 d . . .
H32A H 0.4630 0.1827 0.6312 0.096 Uiso 1 1 calc R . .
C33 C 0.63139(19) 0.16852(18) 0.2826(6) 0.0519(15) Uani 1 1 d . . .
C34 C 0.5956(3) 0.0992(2) 0.2823(9) 0.089(2) Uani 1 1 d . . .
H34A H 0.5927 0.0739 0.3361 0.134 Uiso 1 1 calc R . .
H34B H 0.6076 0.0918 0.1966 0.134 Uiso 1 1 calc R . .
H34C H 0.5679 0.1121 0.2694 0.134 Uiso 1 1 calc R . .
C35 C 0.64201(19) 0.16081(18) 0.1339(7) 0.0557(16) Uani 1 1 d . . .
C36 C 0.6202(3) 0.1773(2) 0.0287(8) 0.085(2) Uani 1 1 d . . .
H36A H 0.5973 0.1956 0.0457 0.102 Uiso 1 1 calc R . .
C37 C 0.6305(3) 0.1681(3) -0.1025(8) 0.108(3) Uani 1 1 d . . .
H37A H 0.6158 0.1814 -0.1722 0.130 Uiso 1 1 calc R . .
C38 C 0.6621(3) 0.1399(3) -0.1304(9) 0.102(3) Uani 1 1 d . . .
H38A H 0.6677 0.1318 -0.2186 0.123 Uiso 1 1 calc R . .
C39 C 0.6860(3) 0.1232(2) -0.0255(9) 0.082(2) Uani 1 1 d . . .
H39A H 0.7089 0.1050 -0.0428 0.098 Uiso 1 1 calc R . .
C40 C 0.6752(2) 0.1337(2) 0.1064(7) 0.0688(19) Uani 1 1 d . . .
H40A H 0.6909 0.1221 0.1769 0.083 Uiso 1 1 calc R . .
C41 C 0.67103(18) 0.1881(2) 0.3539(6) 0.0534(15) Uani 1 1 d . . .
C42 C 0.6857(2) 0.1716(2) 0.4775(8) 0.076(2) Uani 1 1 d . . .
H42A H 0.6710 0.1492 0.5181 0.091 Uiso 1 1 calc R . .
C43 C 0.7205(3) 0.1879(3) 0.5368(8) 0.094(3) Uani 1 1 d . . .
H43A H 0.7302 0.1764 0.6173 0.113 Uiso 1 1 calc R . .
C44 C 0.7423(3) 0.2225(3) 0.4781(10) 0.098(3) Uani 1 1 d . . .
H44A H 0.7659 0.2345 0.5209 0.118 Uiso 1 1 calc R . .
C45 C 0.7287(2) 0.2382(2) 0.3589(9) 0.080(2) Uani 1 1 d . . .
H45A H 0.7435 0.2605 0.3177 0.096 Uiso 1 1 calc R . .
C46 C 0.6932(2) 0.2212(2) 0.2991(7) 0.0623(17) Uani 1 1 d . . .
H46A H 0.6838 0.2327 0.2181 0.075 Uiso 1 1 calc R . .
O1 O 0.48397(12) 0.42319(13) 0.5320(5) 0.0653(12) Uani 1 1 d . . .
O2 O 0.49322(14) 0.34494(14) 0.5257(5) 0.0715(13) Uani 1 1 d . . .
O3 O 0.62267(15) 0.38677(14) 0.3159(5) 0.0762(14) Uani 1 1 d . . .
O4 O 0.58579(12) 0.25430(11) 0.4603(4) 0.0511(10) Uani 1 1 d . . .
O5 O 0.59860(13) 0.23852(12) 0.2404(4) 0.0540(10) Uani 1 1 d . . .
O6 O 0.62350(13) 0.12931(13) 0.3497(5) 0.0651(12) Uani 1 1 d . . .
O7 O 0.53239(15) 0.14965(13) 0.4853(5) 0.0688(12) Uani 1 1 d . . .

loop_
_atom_site_aniso_label
_atom_site_aniso_U_11
_atom_site_aniso_U_22
_atom_site_aniso_U_33
_atom_site_aniso_U_23
_atom_site_aniso_U_13
_atom_site_aniso_U_12
Si1 0.0606(12) 0.0621(12) 0.135(2) 0.0040(14) -0.0338(14) 0.0018(9)
N1 0.048(3) 0.047(3) 0.058(3) 0.000(2) 0.004(2) 0.006(2)
B1 0.046(4) 0.051(4) 0.058(5) -0.002(3) 0.009(3) 0.001(3)
S1 0.0438(8) 0.0518(9) 0.0651(10) -0.0052(8) -0.0024(8) 0.0007(7)
C1 0.058(4) 0.053(4) 0.058(4) 0.005(3) 0.004(3) 0.000(3)
C2 0.093(5) 0.059(4) 0.077(6) -0.001(4) 0.017(4) -0.009(4)
C3 0.128(8) 0.080(6) 0.088(7) 0.027(5) 0.004(6) -0.008(5)
C4 0.095(6) 0.079(5) 0.077(6) 0.014(5) -0.001(4) 0.009(5)
C5 0.086(5) 0.097(6) 0.071(6) -0.014(5) 0.000(4) -0.014(4)
C6 0.087(5) 0.073(5) 0.057(5) -0.007(4) 0.006(4) -0.025(4)
C7 0.146(9) 0.154(9) 0.058(6) 0.011(6) 0.000(5) 0.014(7)
C8 0.048(3) 0.051(3) 0.053(4) -0.002(3) 0.003(3) 0.010(3)
C9 0.056(4) 0.069(4) 0.082(5) -0.020(4) -0.007(3) 0.007(3)
C10 0.076(6) 0.161(10) 0.220(14) -0.059(10) 0.011(7) 0.041(6)
C11 0.127(8) 0.102(7) 0.293(19) 0.090(10) -0.069(10) -0.013(6)
C12 0.095(6) 0.119(7) 0.170(10) 0.007(7) -0.062(7) 0.003(6)
C13 0.051(4) 0.050(4) 0.060(4) -0.005(3) 0.012(3) -0.001(3)
C14 0.055(3) 0.044(3) 0.058(4) -0.002(3) 0.013(3) -0.004(3)
C15 0.105(6) 0.081(5) 0.060(5) -0.003(4) 0.030(4) -0.007(4)
C16 0.129(7) 0.072(5) 0.074(6) 0.001(4) 0.041(5) -0.025(5)
C17 0.052(3) 0.041(3) 0.053(4) -0.006(3) 0.007(3) -0.002(3)
C18 0.057(3) 0.045(3) 0.057(4) -0.011(3) 0.016(3) -0.002(3)
C19 0.057(4) 0.046(3) 0.057(4) -0.006(3) 0.014(3) -0.001(3)
C20 0.118(6) 0.070(4) 0.072(5) 0.026(4) 0.010(5) 0.013(4)
C21 0.060(4) 0.061(4) 0.056(4) 0.010(3) 0.017(3) -0.003(3)
C22 0.069(4) 0.071(4) 0.061(4) -0.009(4) 0.007(4) -0.020(3)
C23 0.059(4) 0.120(7) 0.053(4) -0.003(4) 0.013(3) -0.022(4)
C24 0.059(4) 0.125(8) 0.065(5) 0.014(5) 0.012(4) -0.007(5)
C25 0.074(5) 0.084(5) 0.077(5) 0.020(5) 0.007(4) 0.016(4)
C26 0.068(4) 0.055(4) 0.072(5) 0.009(3) 0.010(4) -0.005(3)
C27 0.052(3) 0.060(4) 0.065(4) 0.011(3) 0.019(3) 0.000(3)
C28 0.066(4) 0.071(4) 0.064(5) -0.004(4) 0.020(4) 0.002(4)
C29 0.099(6) 0.074(5) 0.055(4) -0.008(4) 0.016(4) -0.006(4)
C30 0.117(7) 0.095(6) 0.053(5) 0.000(4) 0.041(5) 0.009(5)
C31 0.095(6) 0.134(8) 0.069(6) 0.013(5) 0.042(5) 0.000(6)
C32 0.067(4) 0.100(6) 0.073(5) 0.009(4) 0.016(4) -0.007(4)
C33 0.056(4) 0.044(3) 0.055(4) -0.005(3) 0.006(3) 0.004(3)
C34 0.110(6) 0.061(4) 0.097(6) -0.022(4) 0.013(5) -0.004(4)
C35 0.056(4) 0.047(3) 0.064(4) -0.015(3) 0.007(3) 0.010(3)
C36 0.118(6) 0.074(5) 0.064(5) -0.022(4) -0.008(5) 0.045(5)
C37 0.161(9) 0.112(7) 0.051(5) -0.015(5) -0.013(5) 0.075(7)
C38 0.143(8) 0.099(6) 0.064(6) -0.019(5) 0.010(6) 0.033(6)
C39 0.084(5) 0.086(5) 0.075(5) -0.027(4) 0.023(5) 0.016(4)
C40 0.081(5) 0.064(4) 0.062(5) -0.012(3) 0.005(3) 0.015(4)
C41 0.053(4) 0.062(4) 0.046(4) -0.013(3) 0.004(3) 0.010(3)
C42 0.080(5) 0.087(5) 0.059(5) 0.004(4) 0.008(4) 0.007(4)
C43 0.082(6) 0.138(8) 0.062(5) -0.015(5) -0.018(4) 0.015(5)
C44 0.081(6) 0.136(8) 0.078(7) -0.043(6) -0.003(5) -0.006(6)
C45 0.071(5) 0.084(5) 0.085(6) -0.023(5) 0.007(4) -0.004(4)
C46 0.056(4) 0.066(4) 0.065(4) -0.011(4) 0.004(3) 0.001(3)
O1 0.053(2) 0.065(3) 0.078(3) 0.002(2) -0.007(2) 0.015(2)
O2 0.064(3) 0.058(3) 0.093(4) -0.022(2) -0.004(2) -0.012(2)
O3 0.090(3) 0.055(3) 0.083(4) 0.005(3) 0.028(3) -0.013(2)
O4 0.059(2) 0.046(2) 0.048(2) -0.0067(19) 0.0182(19) -0.0089(18)
O5 0.071(3) 0.047(2) 0.044(2) -0.0031(18) 0.012(2) 0.009(2)
O6 0.076(3) 0.045(2) 0.074(3) 0.002(2) 0.000(2) -0.002(2)
O7 0.086(3) 0.051(2) 0.069(3) 0.001(2) 0.009(2) -0.009(2)

loop_
_geom_bond_atom_site_label_1
_geom_bond_atom_site_label_2
_geom_bond_distance
_geom_bond_site_symmetry_2
_geom_bond_publ_flag
Si1 C12 1.817(10) . ?
Si1 C11 1.847(10) . ?
Si1 C10 1.857(12) . ?
Si1 C9 1.866(6) . ?
N1 C8 1.490(7) . ?
N1 S1 1.587(5) . ?
B1 O4 1.372(8) . ?
B1 O5 1.375(8) . ?
B1 C14 1.530(9) . ?
S1 O2 1.421(4) . ?
S1 O1 1.424(4) . ?
S1 C1 1.747(7) . ?
C1 C2 1.367(10) . ?
C1 C6 1.391(9) . ?
C2 C3 1.369(12) . ?
C3 C4 1.354(12) . ?
C4 C5 1.363(11) . ?
C4 C7 1.544(13) . ?
C5 C6 1.383(11) . ?
C8 C13 1.495(8) . ?
C8 C9 1.537(8) . ?
C13 C14 1.330(8) . ?
C13 O3 1.379(7) . ?
C14 C15 1.473(9) . ?
C15 C16 1.354(10) . ?
C16 O3 1.355(9) . ?
C17 O4 1.444(6) . ?
C17 C18 1.535(8) . ?
C17 C19 1.562(8) . ?
C18 O5 1.426(7) . ?
C18 C33 1.568(8) . ?
C19 O7 1.429(7) . ?
C19 C27 1.520(9) . ?
C19 C21 1.525(9) . ?
C20 O7 1.441(8) . ?
C21 C26 1.389(9) . ?
C21 C22 1.403(9) . ?
C22 C23 1.394(10) . ?
C23 C24 1.384(11) . ?
C24 C25 1.341(11) . ?
C25 C26 1.421(10) . ?
C27 C28 1.386(10) . ?
C27 C32 1.408(9) . ?
C28 C29 1.418(10) . ?
C29 C30 1.317(11) . ?
C30 C31 1.385(12) . ?
C31 C32 1.388(11) . ?
C33 O6 1.416(7) . ?
C33 C35 1.536(9) . ?
C33 C41 1.552(8) . ?
C34 O6 1.446(8) . ?
C35 C36 1.351(10) . ?
C35 C40 1.366(8) . ?
C36 C37 1.376(10) . ?
C37 C38 1.351(11) . ?
C38 C39 1.385(12) . ?
C39 C40 1.394(10) . ?
C41 C46 1.357(9) . ?
C41 C42 1.410(10) . ?
C42 C43 1.337(11) . ?
C43 C44 1.403(12) . ?
C44 C45 1.352(12) . ?
C45 C46 1.366(9) . ?

loop_
_cod_related_entry_id
_cod_related_entry_database
_cod_related_entry_code
1 ChemSpider 9609154
